data_1559515
loop_
_publ_author_name
'Hubenthal, R.'
'Hoppe, R.'

_publ_section_title
;
 The First Quaternary Oxobismuthate(V): KLi6BiO6
;
_journal_name_full 'Acta Chemica Scandinavica'
_journal_page_first 805
_journal_page_last 811
_journal_paper_doi 10.3891/acta.chem.scand.45-0805
_journal_volume 45
_journal_year 1991
_chemical_formula_sum 'Bi K Li6 O6'
_chemical_formula_weight 385.72
_chemical_name_common
;
Quaternary Oxobismuthate(V): KLi6BiO6
;
_space_group_IT_number 166
_space_group_name_Hall '-R 3 2"'
_space_group_name_H-M_alt 'R -3 m :H'
_symmetry_cell_setting trigonal
_symmetry_Int_Tables_number 166
_symmetry_space_group_name_Hall '-R 3 2"'
_symmetry_space_group_name_H-M 'R -3 m :H'
_cell_angle_alpha 90.
_cell_angle_beta 90.
_cell_angle_gamma 120.
_cell_formula_units_Z 3
_cell_length_a 8.416(2)
_cell_length_b 8.416(2)
_cell_length_c 7.294(2)
_cell_volume 447.41(19)
_diffrn_ambient_temperature 293
_diffrn_radiation_probe x-ray
_diffrn_radiation_type AgK\a
_diffrn_radiation_wavelength 0.5609
_exptl_absorpt_coefficient_mu 16.53
_exptl_crystal_density_diffrn 4.294
_exptl_crystal_F_000 504
_refine_ls_number_parameters 17
_refine_ls_number_reflns 242
_refine_ls_R_factor_gt 0.019
_refine_ls_wR_factor_gt 0.018
_cod_data_source_file Acta-Chem-Scand-1991-45-805.cif
_cod_data_source_block 1
_cod_original_cell_volume 447.4(3)
_cod_original_sg_symbol_H-M 'R -3 m'
_cod_database_code 1559515

loop_
_space_group_symop_id
_space_group_symop_operation_xyz
1 x,y,z
2 -y,x-y,z
3 -x+y,-x,z
4 y,x,-z
5 -x,-x+y,-z
6 x-y,-y,-z
7 -x,-y,-z
8 y,-x+y,-z
9 x-y,x,-z
10 -y,-x,z
11 x,x-y,z
12 -x+y,y,z
13 1/3+x,2/3+y,2/3+z
14 1/3-y,2/3+x-y,2/3+z
15 1/3-x+y,2/3-x,2/3+z
16 1/3+y,2/3+x,2/3-z
17 1/3-x,2/3-x+y,2/3-z
18 1/3+x-y,2/3-y,2/3-z
19 1/3-x,2/3-y,2/3-z
20 1/3+y,2/3-x+y,2/3-z
21 1/3+x-y,2/3+x,2/3-z
22 1/3-y,2/3-x,2/3+z
23 1/3+x,2/3+x-y,2/3+z
24 1/3-x+y,2/3+y,2/3+z
25 2/3+x,1/3+y,1/3+z
26 2/3-y,1/3+x-y,1/3+z
27 2/3-x+y,1/3-x,1/3+z
28 2/3+y,1/3+x,1/3-z
29 2/3-x,1/3-x+y,1/3-z
30 2/3+x-y,1/3-y,1/3-z
31 2/3-x,1/3-y,1/3-z
32 2/3+y,1/3-x+y,1/3-z
33 2/3+x-y,1/3+x,1/3-z
34 2/3-y,1/3-x,1/3+z
35 2/3+x,1/3+x-y,1/3+z
36 2/3-x+y,1/3+y,1/3+z

loop_
_atom_site_aniso_label
_atom_site_aniso_U_11
_atom_site_aniso_U_22
_atom_site_aniso_U_33
_atom_site_aniso_U_23
_atom_site_aniso_U_13
_atom_site_aniso_U_12
Bi 0.0060(2) 0.0060(2) 0.0032(2) 0.0000 0.0000 0.0030(1)
K 0.0198(8) 0.0198(8) 0.0215(14) 0.0000 0.0000 0.0099(4)
O 0.0113(10) 0.0113(10) 0.0098(13) 0.0006(5) -0.0006(5) 0.0053(12)
Li 0.013(3) 0.012(4) 0.011(4) 0.002(3) 0.0011(15) 0.0058(18)

loop_
_atom_site_label
_atom_site_type_symbol
_atom_site_thermal_displace_type
_atom_site_fract_x
_atom_site_fract_y
_atom_site_fract_z
_atom_site_occupancy
_atom_site_U_iso_or_equiv
_atom_site_calc_flag
_atom_site_refinement_flags
_atom_site_disorder_assembly
_atom_site_disorder_group
Bi Bi Uani 0.00000 0.00000 0.00000 1.000 0.0051(1) . . . .
K K Uani 0.00000 0.00000 0.50000 1.000 0.0204(6) . . . .
O O Uani 0.1226(3) 0.8774(3) 0.1555(5) 1.000 0.0110(6) . . . .
Li Li Uani 0.6549(12) 0.00000 0.00000 1.000 0.012(2) . . . .

loop_
_atom_type_symbol
_atom_type_description
_atom_type_scat_dispersion_real
_atom_type_scat_dispersion_imag
_atom_type_scat_source
Bi Bi -1.3494 7.2566 ' International Tables Vol C Tables 4.2.6.8 and 6.1.1.4'
K K 0.1399 0.1562 ' International Tables Vol C Tables 4.2.6.8 and 6.1.1.4'
Li Li -0.0004 0.0000 ' International Tables Vol C Tables 4.2.6.8 and 6.1.1.4'
O O 0.0056 0.0036 ' International Tables Vol C Tables 4.2.6.8 and 6.1.1.4'

loop_
_geom_angle_atom_site_label_1
_geom_angle_atom_site_label_2
_geom_angle_atom_site_label_3
_geom_angle
_geom_angle_site_symmetry_1
_geom_angle_site_symmetry_2
_geom_angle_site_symmetry_3
_geom_angle_publ_flag
O Bi O 93.97(11) 1_545 . 2_665 yes
O Bi O 93.97(12) 1_545 . 3_455 yes
O Bi O 180.00 1_545 . 4_455 yes
O Bi O 86.03(12) 1_545 . 5_545 yes
O Bi O 86.03(12) 1_545 . 6_665 yes
O Bi O 93.97(12) 2_665 . 3_455 yes
O Bi O 86.03(12) 2_665 . 4_455 yes
O Bi O 180.00 2_665 . 5_545 yes
O Bi O 86.03(12) 2_665 . 6_665 yes
O Bi O 86.03(12) 3_455 . 4_455 yes
O Bi O 86.03(12) 3_455 . 5_545 yes
O Bi O 180.00 3_455 . 6_665 yes
O Bi O 93.97(12) 4_455 . 5_545 yes
O Bi O 93.97(12) 4_455 . 6_665 yes
O Bi O 93.97(12) 5_545 . 6_665 yes

loop_
_geom_bond_atom_site_label_1
_geom_bond_atom_site_label_2
_geom_bond_distance
_geom_bond_site_symmetry_1
_geom_bond_site_symmetry_2
_geom_bond_publ_flag
Bi O 2.117(3) . 1_545 yes
Bi O 2.117(3) . 2_665 yes
Bi O 2.117(3) . 3_455 yes
Bi O 2.117(3) . 4_455 yes
Bi O 2.117(3) . 5_545 yes
Bi O 2.117(3) . 6_665 yes
